data_2216402
loop_
_publ_author_name
'Betz, Richard'
'Kl\"ufers, Peter'

_publ_section_title
;
 2,2'-Bis(trifluoromethyl)diphenyldiazene
;
_journal_coeditor_code CV2362
_journal_issue 12
_journal_name_full 'Acta Crystallographica Section E'
_journal_page_first o4920
_journal_page_last o4920
_journal_paper_doi 10.1107/S160053680706206X
_journal_volume 63
_journal_year 2007
_chemical_formula_iupac 'C14 H8 F6 N2'
_chemical_formula_moiety 'C14 H8 F6 N2'
_chemical_formula_sum 'C14 H8 F6 N2'
_chemical_formula_weight 318.22
_chemical_name_common 2,2'-Bis(trifluoromethyl)azobenzene
_chemical_name_systematic
;
2,2'-Bis(trifluoromethyl)diphenyldiazene
;
_space_group_IT_number 14
_symmetry_cell_setting monoclinic
_symmetry_space_group_name_Hall '-P 2yn'
_symmetry_space_group_name_H-M 'P 1 21/n 1'
_atom_sites_solution_hydrogens difmap
_atom_sites_solution_primary direct
_atom_sites_solution_secondary difmap
_audit_creation_method 'form98_non/compatible with shelxl97-2'
_cell_angle_alpha 90.00
_cell_angle_beta 94.216(3)
_cell_angle_gamma 90.00
_cell_formula_units_Z 2
_cell_length_a 4.7573(2)
_cell_length_b 9.7204(6)
_cell_length_c 14.2018(8)
_cell_measurement_reflns_used 4994
_cell_measurement_temperature 200(2)
_cell_measurement_theta_max 26.022
_cell_measurement_theta_min 3.134
_cell_volume 654.95(6)
_computing_cell_refinement 'Scalepack (Otwinowski & Minor 1997)'
_computing_data_collection 'COLLECT (Nonius, 2004)'
_computing_data_reduction 'Denzo and Scalepack (Otwinowski & Minor 1997)'
_computing_molecular_graphics 'ORTEPIII (Burnett & Johnson, 1996)'
_computing_publication_material SHELXL97
_computing_structure_refinement 'SHELXL97 (Sheldrick, 1997)'
_computing_structure_solution 'SHELXS97 (Sheldrick, 1997)'
_diffrn_ambient_temperature 200(2)
_diffrn_measured_fraction_theta_full 0.991
_diffrn_measured_fraction_theta_max 0.991
_diffrn_measurement_device '95mm CCD camera on \k-goniostat'
_diffrn_measurement_device_type 'Nonius KappaCCD'
_diffrn_measurement_method 'CCD; rotation images; thick slices'
_diffrn_radiation_monochromator 'MONTEL, graded multilayered X-ray optics'
_diffrn_radiation_source 'rotating anode'
_diffrn_radiation_type MoK\a
_diffrn_radiation_wavelength 0.71073
_diffrn_reflns_av_R_equivalents 0.0524
_diffrn_reflns_av_sigmaI/netI 0.0577
_diffrn_reflns_limit_h_max 5
_diffrn_reflns_limit_h_min -5
_diffrn_reflns_limit_k_max 11
_diffrn_reflns_limit_k_min -11
_diffrn_reflns_limit_l_max 17
_diffrn_reflns_limit_l_min -17
_diffrn_reflns_number 4443
_diffrn_reflns_theta_full 25.99
_diffrn_reflns_theta_max 25.99
_diffrn_reflns_theta_min 3.56
_exptl_absorpt_coefficient_mu 0.157
_exptl_absorpt_correction_type none
_exptl_crystal_colour orange
_exptl_crystal_density_diffrn 1.614
_exptl_crystal_density_method 'not measured'
_exptl_crystal_description rod
_exptl_crystal_F_000 320
_exptl_crystal_size_max 0.25
_exptl_crystal_size_mid 0.04
_exptl_crystal_size_min 0.02
_refine_diff_density_max 0.268
_refine_diff_density_min -0.336
_refine_ls_extinction_coef 0.031(7)
_refine_ls_extinction_method SHELXL
_refine_ls_goodness_of_fit_ref 1.051
_refine_ls_hydrogen_treatment constr
_refine_ls_matrix_type full
_refine_ls_number_parameters 102
_refine_ls_number_reflns 1271
_refine_ls_number_restraints 0
_refine_ls_restrained_S_all 1.051
_refine_ls_R_factor_all 0.0609
_refine_ls_R_factor_gt 0.0358
_refine_ls_shift/su_max 0.000
_refine_ls_shift/su_mean 0.000
_refine_ls_structure_factor_coef Fsqd
_refine_ls_weighting_details 'calc w=1/[\s^2^(Fo^2^)+(0.0536P)^2^+0.0735P] where P=(Fo^2^+2Fc^2^)/3'
_refine_ls_weighting_scheme calc
_refine_ls_wR_factor_gt 0.0941
_refine_ls_wR_factor_ref 0.1052
_reflns_number_gt 952
_reflns_number_total 1271
_reflns_threshold_expression >2sigma(I)
_cod_data_source_file cv2362.cif
_cod_data_source_block I
_cod_original_sg_symbol_H-M 'P 21/n'
_cod_database_code 2216402
_cod_database_fobs_code 2216402

loop_
_symmetry_equiv_pos_as_xyz
'x, y, z'
'-x+1/2, y+1/2, -z+1/2'
'-x, -y, -z'
'x-1/2, -y-1/2, z-1/2'

loop_
_atom_site_type_symbol
_atom_site_label
_atom_site_fract_x
_atom_site_fract_y
_atom_site_fract_z
_atom_site_U_iso_or_equiv
_atom_site_adp_type
_atom_site_calc_flag
_atom_site_refinement_flags
_atom_site_occupancy
F F1 0.9746(2) 0.40050(12) 0.29989(7) 0.0571(4) Uani d . 1
F F2 0.5575(2) 0.44043(12) 0.23976(7) 0.0533(4) Uani d . 1
F F3 0.8962(2) 0.57465(11) 0.21007(7) 0.0547(4) Uani d . 1
N N 0.5569(3) 0.49160(14) 0.04058(9) 0.0380(4) Uani d . 1
C C1 0.8891(3) 0.35540(17) 0.13717(11) 0.0352(4) Uani d . 1
C C2 0.7549(3) 0.38081(16) 0.04783(11) 0.0342(4) Uani d . 1
C C3 0.8175(4) 0.29934(17) -0.02873(12) 0.0416(4) Uani d . 1
H H3 0.7252 0.3158 -0.0893 0.051(3) Uiso calc R 1
C C4 1.0132(4) 0.19490(18) -0.01662(13) 0.0478(5) Uani d . 1
H H4 1.0577 0.1405 -0.0691 0.051(3) Uiso calc R 1
C C5 1.1445(4) 0.16919(18) 0.07167(14) 0.0485(5) Uani d . 1
H H5 1.2786 0.0969 0.0797 0.051(3) Uiso calc R 1
C C6 1.0818(4) 0.24820(18) 0.14827(12) 0.0425(5) Uani d . 1
H H6 1.1710 0.2291 0.2089 0.051(3) Uiso calc R 1
C C7 0.8283(3) 0.44241(18) 0.22031(11) 0.0396(4) Uani d . 1

loop_
_atom_site_aniso_label
_atom_site_aniso_U_11
_atom_site_aniso_U_22
_atom_site_aniso_U_33
_atom_site_aniso_U_12
_atom_site_aniso_U_13
_atom_site_aniso_U_23
F1 0.0606(7) 0.0785(8) 0.0302(6) 0.0028(6) -0.0097(5) 0.0024(5)
F2 0.0415(6) 0.0775(8) 0.0415(6) -0.0055(5) 0.0061(5) -0.0087(5)
F3 0.0727(8) 0.0489(7) 0.0425(7) -0.0138(5) 0.0046(5) -0.0077(4)
N 0.0415(8) 0.0418(8) 0.0299(7) -0.0015(6) -0.0025(6) 0.0013(6)
C1 0.0338(9) 0.0400(9) 0.0314(9) -0.0072(7) -0.0004(6) 0.0029(7)
C2 0.0354(9) 0.0344(8) 0.0323(9) -0.0047(7) 0.0004(7) 0.0026(7)
C3 0.0484(10) 0.0422(10) 0.0337(9) -0.0031(8) 0.0007(7) -0.0001(7)
C4 0.0547(11) 0.0424(10) 0.0471(11) -0.0001(8) 0.0082(8) -0.0061(8)
C5 0.0487(11) 0.0398(10) 0.0567(12) 0.0032(8) 0.0016(9) 0.0026(9)
C6 0.0398(10) 0.0440(10) 0.0424(10) -0.0033(8) -0.0051(7) 0.0093(8)
C7 0.0375(9) 0.0503(10) 0.0302(9) -0.0057(8) -0.0030(7) 0.0042(7)

loop_
_atom_type_symbol
_atom_type_description
_atom_type_scat_dispersion_real
_atom_type_scat_dispersion_imag
_atom_type_scat_source
C C 0.0033 0.0016 'International Tables Vol C Tables 4.2.6.8 and 6.1.1.4'
H H 0.0000 0.0000 'International Tables Vol C Tables 4.2.6.8 and 6.1.1.4'
F F 0.0171 0.0103 'International Tables Vol C Tables 4.2.6.8 and 6.1.1.4'
N N 0.0061 0.0033 'International Tables Vol C Tables 4.2.6.8 and 6.1.1.4'

loop_
_geom_angle_atom_site_label_1
_geom_angle_atom_site_label_2
_geom_angle_atom_site_label_3
_geom_angle_site_symmetry_1
_geom_angle
N N C2 3_665 113.83(16)
C6 C1 C2 . 119.24(15)
C6 C1 C7 . 119.88(14)
C2 C1 C7 . 120.88(15)
C3 C2 C1 . 119.80(15)
C3 C2 N . 123.30(14)
C1 C2 N . 116.90(14)
C4 C3 C2 . 120.09(16)
C4 C3 H3 . 120.0
C2 C3 H3 . 120.0
C3 C4 C5 . 120.15(17)
C3 C4 H4 . 119.9
C5 C4 H4 . 119.9
C4 C5 C6 . 120.28(16)
C4 C5 H5 . 119.9
C6 C5 H5 . 119.9
C5 C6 C1 . 120.42(16)
C5 C6 H6 . 119.8
C1 C6 H6 . 119.8
F3 C7 F2 . 106.29(14)
F3 C7 F1 . 105.58(13)
F2 C7 F1 . 105.57(13)
F3 C7 C1 . 113.29(13)
F2 C7 C1 . 113.54(13)
F1 C7 C1 . 111.92(14)

loop_
_geom_bond_atom_site_label_1
_geom_bond_atom_site_label_2
_geom_bond_site_symmetry_2
_geom_bond_distance
F1 C7 . 1.3460(19)
F2 C7 . 1.337(2)
F3 C7 . 1.336(2)
N N 3_665 1.248(2)
N C2 . 1.429(2)
C1 C6 . 1.389(2)
C1 C2 . 1.400(2)
C1 C7 . 1.498(2)
C2 C3 . 1.395(2)
C3 C4 . 1.380(3)
C3 H3 . 0.9500
C4 C5 . 1.382(3)
C4 H4 . 0.9500
C5 C6 . 1.382(3)
C5 H5 . 0.9500
C6 H6 . 0.9500

loop_
_geom_hbond_atom_site_label_D
_geom_hbond_atom_site_label_H
_geom_hbond_atom_site_label_A
_geom_hbond_site_symmetry_A
_geom_hbond_distance_DH
_geom_hbond_distance_HA
_geom_hbond_distance_DA
_geom_hbond_angle_DHA
C4 H4 F1 4_665 0.95 2.85 3.648(2) 143
C4 H4 F2 4_665 0.95 2.83 3.722(2) 157
C5 H5 F1 2_745 0.95 2.77 3.598(2) 147
C6 H6 F3 2_745 0.95 2.73 3.511(2) 140

loop_
_geom_torsion_atom_site_label_1
_geom_torsion_atom_site_label_2
_geom_torsion_atom_site_label_3
_geom_torsion_atom_site_label_4
_geom_torsion_site_symmetry_1
_geom_torsion
C6 C1 C2 C3 . -0.5(2)
C7 C1 C2 C3 . 179.25(15)
C6 C1 C2 N . 179.50(14)
C7 C1 C2 N . -0.7(2)
N N C2 C3 3_665 0.5(2)
N N C2 C1 3_665 -179.51(16)
C1 C2 C3 C4 . -0.6(2)
N C2 C3 C4 . 179.36(15)
C2 C3 C4 C5 . 1.0(3)
C3 C4 C5 C6 . -0.3(3)
C4 C5 C6 C1 . -0.9(3)
C2 C1 C6 C5 . 1.3(2)
C7 C1 C6 C5 . -178.50(15)
C6 C1 C7 F3 . 118.04(17)
C2 C1 C7 F3 . -61.7(2)
C6 C1 C7 F2 . -120.59(16)
C2 C1 C7 F2 . 59.7(2)
C6 C1 C7 F1 . -1.2(2)
C2 C1 C7 F1 . 179.06(13)
